data_4061262
_journal_name_full Organometallics
_journal_paper_doi 10.1021/om049430e
_journal_year 2004
_chemical_formula_sum 'C32 H26 Fe'
_chemical_formula_weight 466.38
_space_group_IT_number 2
_symmetry_cell_setting triclinic
_symmetry_space_group_name_Hall '-P 1'
_symmetry_space_group_name_H-M 'P -1'
_cell_angle_alpha 73.586(5)
_cell_angle_beta 82.831(6)
_cell_angle_gamma 75.121(5)
_cell_formula_units_Z 2
_cell_length_a 6.486(2)
_cell_length_b 11.683(4)
_cell_length_c 15.999(6)
_cell_measurement_temperature 293(2)
_cell_volume 1122.2(7)
_diffrn_ambient_temperature 293(2)
_exptl_crystal_density_diffrn 1.380
_cod_depositor_comments
;
The following automatic conversions were performed:
'_symmetry_cell_setting' value 'Triclinic' changed to 'triclinic'
according to '/home/saulius/struct/CIF-dictionaries/cif_core.dic'
dictionary named 'cif_core.dic' version 2.4.1 from 2010-06-29.

Automatic conversion script
Id: cif_fix_enum 1527 2010-12-29 10:47:43Z saulius 
;
_cod_database_code 4061262

loop_
_symmetry_equiv_pos_as_xyz
'x, y, z'
'-x, -y, -z'

loop_
_atom_site_label
_atom_site_type_symbol
_atom_site_fract_x
_atom_site_fract_y
_atom_site_fract_z
_atom_site_U_iso_or_equiv
_atom_site_adp_type
_atom_site_occupancy
_atom_site_symmetry_multiplicity
_atom_site_calc_flag
_atom_site_refinement_flags
_atom_site_disorder_assembly
_atom_site_disorder_group
Fe1 Fe 0.66666(6) 0.78827(3) 0.32662(3) 0.02514(13) Uani 1 1 d . . .
C1 C 0.7233(4) 0.9312(2) 0.22299(17) 0.0264(6) Uani 1 1 d . . .
C2 C 0.5118(4) 0.9635(2) 0.25938(18) 0.0266(6) Uani 1 1 d . . .
C3 C 0.5249(5) 0.9572(2) 0.34829(19) 0.0319(7) Uani 1 1 d . . .
H3 H 0.4097 0.9736 0.3874 0.038 Uiso 1 1 calc R . .
C4 C 0.7439(5) 0.9216(3) 0.36761(19) 0.0343(7) Uani 1 1 d . . .
C5 C 0.8668(5) 0.9059(2) 0.28920(19) 0.0315(6) Uani 1 1 d . . .
H5 H 1.0151 0.8832 0.2829 0.038 Uiso 1 1 calc R . .
C6 C 0.7306(5) 0.9595(3) 0.12375(18) 0.0305(6) Uani 1 1 d . . .
H6 H 0.8746 0.9364 0.0973 0.037 Uiso 1 1 calc R . .
C7 C 0.6304(5) 1.0972(3) 0.09603(18) 0.0314(6) Uani 1 1 d . . .
C8 C 0.4215(5) 1.1286(2) 0.13101(18) 0.0318(7) Uani 1 1 d . . .
C9 C 0.3051(6) 1.2484(3) 0.1090(2) 0.0436(8) Uani 1 1 d . . .
H9 H 0.1660 1.2693 0.1320 0.052 Uiso 1 1 calc R . .
C10 C 0.3981(7) 1.3376(3) 0.0518(2) 0.0567(10) Uani 1 1 d . . .
H10 H 0.3191 1.4182 0.0357 0.068 Uiso 1 1 calc R . .
C11 C 0.6045(7) 1.3083(3) 0.0191(2) 0.0561(10) Uani 1 1 d . . .
H11 H 0.6655 1.3693 -0.0181 0.067 Uiso 1 1 calc R . .
C12 C 0.7238(6) 1.1872(3) 0.0413(2) 0.0445(8) Uani 1 1 d . . .
H12 H 0.8644 1.1673 0.0195 0.053 Uiso 1 1 calc R . .
C13 C 0.3453(4) 1.0172(2) 0.19117(18) 0.0299(6) Uani 1 1 d . . .
H13 H 0.1989 1.0381 0.2160 0.036 Uiso 1 1 calc R . .
C14 C 0.3758(5) 0.9281(3) 0.13567(18) 0.0326(7) Uani 1 1 d . . .
H14 H 0.2653 0.8960 0.1271 0.039 Uiso 1 1 calc R . .
C15 C 0.5701(5) 0.8993(2) 0.10041(18) 0.0316(6) Uani 1 1 d . . .
H15 H 0.6070 0.8465 0.0642 0.038 Uiso 1 1 calc R . .
C16 C 0.8246(6) 0.9098(3) 0.4544(2) 0.0551(10) Uani 1 1 d . . .
H16A H 0.8468 0.9873 0.4559 0.083 Uiso 1 1 calc R . .
H16B H 0.9572 0.8491 0.4626 0.083 Uiso 1 1 calc R . .
H16C H 0.7215 0.8853 0.5001 0.083 Uiso 1 1 calc R . .
C17 C 0.6569(4) 0.6359(2) 0.28778(18) 0.0278(6) Uani 1 1 d . . .
C18 C 0.8375(4) 0.6081(2) 0.33847(18) 0.0277(6) Uani 1 1 d . . .
C19 C 0.7659(5) 0.6273(2) 0.42160(19) 0.0323(7) Uani 1 1 d . . .
H19 H 0.8521 0.6165 0.4668 0.039 Uiso 1 1 calc R . .
C20 C 0.5388(5) 0.6658(3) 0.4242(2) 0.0360(7) Uani 1 1 d . . .
C21 C 0.4709(4) 0.6705(2) 0.3413(2) 0.0337(7) Uani 1 1 d . . .
H21 H 0.3304 0.6922 0.3251 0.040 Uiso 1 1 calc R . .
C22 C 0.7096(5) 0.5922(2) 0.20489(19) 0.0316(6) Uani 1 1 d . . .
H22 H 0.5876 0.6131 0.1685 0.038 Uiso 1 1 calc R . .
C23 C 0.7952(5) 0.4538(3) 0.24179(19) 0.0333(7) Uani 1 1 d . . .
C24 C 0.9742(4) 0.4258(3) 0.29117(19) 0.0316(6) Uani 1 1 d . . .
C25 C 1.0679(5) 0.3054(3) 0.3298(2) 0.0399(7) Uani 1 1 d . . .
H25 H 1.1886 0.2862 0.3615 0.048 Uiso 1 1 calc R . .
C26 C 0.9805(6) 0.2123(3) 0.3209(2) 0.0488(9) Uani 1 1 d . . .
H26 H 1.0430 0.1309 0.3473 0.059 Uiso 1 1 calc R . .
C27 C 0.8030(6) 0.2396(3) 0.2737(2) 0.0513(9) Uani 1 1 d . . .
H27 H 0.7454 0.1769 0.2686 0.062 Uiso 1 1 calc R . .
C28 C 0.7093(5) 0.3617(3) 0.2335(2) 0.0445(8) Uani 1 1 d . . .
H28 H 0.5895 0.3806 0.2014 0.053 Uiso 1 1 calc R . .
C29 C 1.0403(4) 0.5400(2) 0.29788(19) 0.0313(6) Uani 1 1 d . . .
H29 H 1.1665 0.5210 0.3316 0.038 Uiso 1 1 calc R . .
C30 C 1.0670(5) 0.6146(3) 0.2045(2) 0.0375(7) Uani 1 1 d . . .
H30 H 1.1916 0.6406 0.1823 0.045 Uiso 1 1 calc R . .
C31 C 0.9019(5) 0.6399(3) 0.1574(2) 0.0373(7) Uani 1 1 d . . .
H31 H 0.9021 0.6838 0.0991 0.045 Uiso 1 1 calc R . .
C32 C 0.3981(6) 0.6898(3) 0.5029(2) 0.0595(10) Uani 1 1 d . . .
H32A H 0.2624 0.7419 0.4844 0.089 Uiso 1 1 calc R . .
H32B H 0.4653 0.7292 0.5333 0.089 Uiso 1 1 calc R . .
H32C H 0.3773 0.6134 0.5411 0.089 Uiso 1 1 calc R . .

loop_
_atom_site_aniso_label
_atom_site_aniso_U_11
_atom_site_aniso_U_22
_atom_site_aniso_U_33
_atom_site_aniso_U_23
_atom_site_aniso_U_13
_atom_site_aniso_U_12
Fe1 0.0302(2) 0.0219(2) 0.0240(2) -0.00577(15) -0.00216(16) -0.00716(15)
C1 0.0310(15) 0.0231(14) 0.0259(14) -0.0039(11) -0.0045(12) -0.0090(11)
C2 0.0336(15) 0.0212(13) 0.0248(14) -0.0031(11) -0.0025(12) -0.0086(11)
C3 0.0427(17) 0.0243(14) 0.0279(15) -0.0081(12) -0.0027(13) -0.0043(12)
C4 0.0495(18) 0.0269(15) 0.0299(16) -0.0078(12) -0.0095(14) -0.0114(13)
C5 0.0307(15) 0.0293(15) 0.0363(17) -0.0061(13) -0.0074(13) -0.0102(12)
C6 0.0331(15) 0.0330(15) 0.0257(15) -0.0070(12) 0.0017(12) -0.0107(12)
C7 0.0452(18) 0.0312(15) 0.0210(14) -0.0051(12) -0.0032(13) -0.0157(13)
C8 0.0469(18) 0.0278(15) 0.0224(14) -0.0047(12) -0.0080(13) -0.0109(13)
C9 0.061(2) 0.0351(17) 0.0319(17) -0.0083(14) -0.0082(16) -0.0050(15)
C10 0.104(3) 0.0237(17) 0.039(2) -0.0028(15) -0.013(2) -0.0112(18)
C11 0.100(3) 0.039(2) 0.0352(19) -0.0034(15) 0.002(2) -0.037(2)
C12 0.065(2) 0.047(2) 0.0294(17) -0.0099(15) 0.0054(16) -0.0314(17)
C13 0.0299(15) 0.0288(15) 0.0283(15) -0.0035(12) -0.0014(12) -0.0064(12)
C14 0.0379(17) 0.0317(15) 0.0309(16) -0.0048(13) -0.0115(14) -0.0119(13)
C15 0.0477(18) 0.0246(14) 0.0238(14) -0.0056(12) -0.0074(13) -0.0087(13)
C16 0.082(3) 0.051(2) 0.041(2) -0.0148(17) -0.0252(19) -0.0163(19)
C17 0.0296(15) 0.0203(13) 0.0346(16) -0.0061(12) -0.0028(13) -0.0084(11)
C18 0.0321(15) 0.0200(13) 0.0311(15) -0.0041(11) -0.0039(12) -0.0083(11)
C19 0.0426(17) 0.0254(14) 0.0276(15) -0.0020(12) -0.0088(13) -0.0080(13)
C20 0.0454(18) 0.0267(15) 0.0326(17) -0.0051(13) 0.0072(14) -0.0103(13)
C21 0.0277(15) 0.0255(15) 0.0477(19) -0.0069(13) -0.0005(14) -0.0095(12)
C22 0.0342(16) 0.0309(15) 0.0315(16) -0.0097(13) -0.0086(13) -0.0059(12)
C23 0.0410(17) 0.0315(15) 0.0307(16) -0.0151(13) -0.0008(14) -0.0070(13)
C24 0.0331(16) 0.0323(16) 0.0294(16) -0.0122(13) 0.0014(13) -0.0046(12)
C25 0.0452(18) 0.0351(17) 0.0338(17) -0.0097(14) -0.0008(14) 0.0006(14)
C26 0.071(2) 0.0268(17) 0.0435(19) -0.0113(15) 0.0034(18) -0.0031(16)
C27 0.074(3) 0.0315(18) 0.056(2) -0.0222(16) 0.005(2) -0.0188(17)
C28 0.052(2) 0.0412(19) 0.048(2) -0.0211(16) -0.0051(16) -0.0136(15)
C29 0.0262(15) 0.0311(15) 0.0365(17) -0.0096(13) -0.0052(13) -0.0040(12)
C30 0.0347(17) 0.0340(17) 0.0410(18) -0.0091(14) 0.0089(15) -0.0094(13)
C31 0.0459(18) 0.0333(16) 0.0277(16) -0.0063(13) 0.0020(14) -0.0043(14)
C32 0.072(3) 0.050(2) 0.046(2) -0.0106(17) 0.0226(19) -0.0114(19)

loop_
_geom_bond_atom_site_label_1
_geom_bond_atom_site_label_2
_geom_bond_distance
_geom_bond_site_symmetry_2
_geom_bond_publ_flag
Fe1 C4 2.042(3) . ?
Fe1 C5 2.047(3) . ?
Fe1 C20 2.048(3) . ?
Fe1 C21 2.050(3) . ?
Fe1 C3 2.058(3) . ?
Fe1 C17 2.062(3) . ?
Fe1 C19 2.066(3) . ?
Fe1 C1 2.066(3) . ?
Fe1 C18 2.079(3) . ?
Fe1 C2 2.080(3) . ?
C1 C5 1.416(4) . ?
C1 C2 1.422(4) . ?
C1 C6 1.525(4) . ?
C2 C3 1.416(4) . ?
C2 C13 1.520(4) . ?
C3 C4 1.421(4) . ?
C3 H3 0.9300 . ?
C4 C5 1.431(4) . ?
C4 C16 1.502(4) . ?
C5 H5 0.9300 . ?
C6 C15 1.529(4) . ?
C6 C7 1.529(4) . ?
C6 H6 0.9800 . ?
C7 C12 1.384(4) . ?
C7 C8 1.399(4) . ?
C8 C9 1.377(4) . ?
C8 C13 1.539(4) . ?
C9 C10 1.390(5) . ?
C9 H9 0.9300 . ?
C10 C11 1.369(5) . ?
C10 H10 0.9300 . ?
C11 C12 1.396(5) . ?
C11 H11 0.9300 . ?
C12 H12 0.9300 . ?
C13 C14 1.512(4) . ?
C13 H13 0.9800 . ?
C14 C15 1.316(4) . ?
C14 H14 0.9300 . ?
C15 H15 0.9300 . ?
C16 H16A 0.9600 . ?
C16 H16B 0.9600 . ?
C16 H16C 0.9600 . ?
C17 C18 1.424(4) . ?
C17 C21 1.428(4) . ?
C17 C22 1.522(4) . ?
C18 C19 1.412(4) . ?
C18 C29 1.526(4) . ?
C19 C20 1.425(4) . ?
C19 H19 0.9300 . ?
C20 C21 1.431(4) . ?
C20 C32 1.510(4) . ?
C21 H21 0.9300 . ?
C22 C31 1.525(4) . ?
C22 C23 1.534(4) . ?
C22 H22 0.9800 . ?
C23 C28 1.375(4) . ?
C23 C24 1.402(4) . ?
C24 C25 1.376(4) . ?
C24 C29 1.536(4) . ?
C25 C26 1.396(4) . ?
C25 H25 0.9300 . ?
C26 C27 1.375(5) . ?
C26 H26 0.9300 . ?
C27 C28 1.397(5) . ?
C27 H27 0.9300 . ?
C28 H28 0.9300 . ?
C29 C30 1.516(4) . ?
C29 H29 0.9800 . ?
C30 C31 1.310(4) . ?
C30 H30 0.9300 . ?
C31 H31 0.9300 . ?
C32 H32A 0.9600 . ?
C32 H32B 0.9600 . ?
C32 H32C 0.9600 . ?
